data_4073079
loop_
_publ_author_name
'Zabula, Alexander V.'
'Hahn, F. Ekkehardt'
'Pape, Tania'
'Hepp, Alexander'

_publ_section_title
;
 Preparation and Coordination Chemistry of Bidentate
 Benzimidazoline-2-germylenes
;
_journal_issue 8
_journal_name_full Organometallics
_journal_page_first 1972
_journal_paper_doi 10.1021/om070054i
_journal_volume 26
_journal_year 2007
_chemical_formula_sum 'C20 H26 Ge2 N4'
_chemical_formula_weight 467.63
_chemical_name_systematic
; 
 ? 
;
_space_group_IT_number 19
_symmetry_cell_setting orthorhombic
_symmetry_space_group_name_Hall 'P 2ac 2ab'
_symmetry_space_group_name_H-M 'P 21 21 21'
_atom_sites_solution_hydrogens geom
_atom_sites_solution_primary direct
_atom_sites_solution_secondary difmap
_audit_creation_method SHELXL-97
_cell_angle_alpha 90.00
_cell_angle_beta 90.00
_cell_angle_gamma 90.00
_cell_formula_units_Z 8
_cell_length_a 7.3257(3)
_cell_length_b 16.5928(8)
_cell_length_c 33.0186(15)
_cell_measurement_reflns_used 900
_cell_measurement_temperature 110(2)
_cell_measurement_theta_max 75
_cell_measurement_theta_min 1
_cell_volume 4013.5(3)
_computing_cell_refinement 'SAINT (Bruker AXS, 2000)'
_computing_data_collection 'SMART (Bruker AXS, 2000)'
_computing_data_reduction 'SAINT,SADABS (Bruker AXS, 2000)'
_computing_molecular_graphics
;
ORTEP3,L.J. Farrugia, J. Appl. Cryst. (1997) 30, 565
;
_computing_structure_refinement 'SHELXL-97 (Sheldrick, 1997)'
_computing_structure_solution 'SHELXS-97 (Sheldrick, 1990)'
_diffrn_ambient_temperature 110(2)
_diffrn_detector_area_resol_mean 80
_diffrn_measured_fraction_theta_full 0.998
_diffrn_measured_fraction_theta_max 0.998
_diffrn_measurement_device_type 'CCD area detector'
_diffrn_measurement_method 'Omega and Phi scans'
_diffrn_radiation_monochromator 'goebel mirror'
_diffrn_radiation_source 'rotating anode'
_diffrn_radiation_type CuK\a
_diffrn_radiation_wavelength 1.54178
_diffrn_reflns_av_R_equivalents 0.0888
_diffrn_reflns_av_sigmaI/netI 0.1243
_diffrn_reflns_limit_h_max 8
_diffrn_reflns_limit_h_min -8
_diffrn_reflns_limit_k_max 19
_diffrn_reflns_limit_k_min -19
_diffrn_reflns_limit_l_max 38
_diffrn_reflns_limit_l_min -38
_diffrn_reflns_number 22436
_diffrn_reflns_theta_full 65.00
_diffrn_reflns_theta_max 65.00
_diffrn_reflns_theta_min 2.98
_exptl_absorpt_coefficient_mu 3.765
_exptl_absorpt_correction_T_max 0.8954
_exptl_absorpt_correction_T_min 0.3443
_exptl_absorpt_correction_type multi-scan
_exptl_absorpt_process_details
; 
 Corrections were done with the SADABS program, utilizing the none merged
 raw data obtained from the integration process. Integration and final cell
 refinement were done with SAINT.

 SADABS reports 
  Maximum and minimum effective transmission:  1.000000  0.742858
;
_exptl_crystal_colour orange
_exptl_crystal_density_diffrn 1.548
_exptl_crystal_density_method 'not measured'
_exptl_crystal_description 'transparent needles'
_exptl_crystal_F_000 1904
_exptl_crystal_size_max 0.36
_exptl_crystal_size_mid 0.05
_exptl_crystal_size_min 0.03
_refine_diff_density_max 0.737
_refine_diff_density_min -0.487
_refine_diff_density_rms 0.078
_refine_ls_abs_structure_details 'Flack H D (1983), Acta Cryst. A39, 876-881'
_refine_ls_abs_structure_Flack 0.13(3)
_refine_ls_extinction_method none
_refine_ls_goodness_of_fit_ref 0.812
_refine_ls_hydrogen_treatment noref
_refine_ls_matrix_type full
_refine_ls_number_parameters 483
_refine_ls_number_reflns 6821
_refine_ls_number_restraints 0
_refine_ls_restrained_S_all 0.812
_refine_ls_R_factor_all 0.0908
_refine_ls_R_factor_gt 0.0479
_refine_ls_shift/su_max 0.001
_refine_ls_shift/su_mean 0.000
_refine_ls_structure_factor_coef Fsqd
_refine_ls_weighting_details 'calc w=1/[\s^2^(Fo^2^)+(0.0182P)^2^+0.0000P] where P=(Fo^2^+2Fc^2^)/3'
_refine_ls_weighting_scheme calc
_refine_ls_wR_factor_gt 0.0747
_refine_ls_wR_factor_ref 0.0824
_reflns_number_gt 3963
_reflns_number_total 6821
_reflns_threshold_expression >2sigma(I)
_cod_data_source_file om070054isi20070118_062115.cif
_cod_data_source_block 8
_cod_original_sg_symbol_H-M P2(1)2(1)2(1)
_cod_database_code 4073079

loop_
_symmetry_equiv_pos_as_xyz
'x, y, z'
'-x+1/2, -y, z+1/2'
'-x, y+1/2, -z+1/2'
'x+1/2, -y+1/2, -z'

loop_
_atom_site_label
_atom_site_type_symbol
_atom_site_fract_x
_atom_site_fract_y
_atom_site_fract_z
_atom_site_U_iso_or_equiv
_atom_site_adp_type
_atom_site_occupancy
_atom_site_symmetry_multiplicity
_atom_site_calc_flag
_atom_site_refinement_flags
_atom_site_disorder_assembly
_atom_site_disorder_group
Ge1 Ge 0.50517(12) 0.72455(5) 0.75343(2) 0.0283(2) Uani 1 1 d . . .
Ge2 Ge 0.37593(12) 0.65909(5) 0.90505(3) 0.0401(2) Uani 1 1 d . . .
N1 N 0.4978(7) 0.8365(3) 0.75766(13) 0.0220(12) Uani 1 1 d . . .
N2 N 0.5744(7) 0.7446(3) 0.70001(15) 0.0275(15) Uani 1 1 d . . .
N3 N 0.4097(7) 0.7683(3) 0.91558(15) 0.0301(15) Uani 1 1 d . . .
N4 N 0.6054(8) 0.6478(4) 0.92683(16) 0.0379(16) Uani 1 1 d . . .
C1 C 0.5479(8) 0.8766(4) 0.72317(19) 0.0221(17) Uani 1 1 d . . .
C2 C 0.5929(8) 0.8249(4) 0.6901(2) 0.0265(18) Uani 1 1 d . . .
C3 C 0.6439(9) 0.8579(4) 0.65316(19) 0.0297(19) Uani 1 1 d . . .
H3 H 0.6739 0.8235 0.6311 0.036 Uiso 1 1 calc R . .
C4 C 0.6511(9) 0.9400(4) 0.6484(2) 0.0305(19) Uani 1 1 d . . .
H4 H 0.6865 0.9622 0.6231 0.037 Uiso 1 1 calc R . .
C5 C 0.6070(9) 0.9909(4) 0.6804(2) 0.0292(19) Uani 1 1 d . . .
H5 H 0.6111 1.0477 0.6768 0.035 Uiso 1 1 calc R . .
C6 C 0.5574(8) 0.9589(4) 0.7172(2) 0.0286(19) Uani 1 1 d . . .
H6 H 0.5290 0.9942 0.7390 0.034 Uiso 1 1 calc R . .
C7 C 0.4489(9) 0.8822(4) 0.79347(17) 0.0248(18) Uani 1 1 d . . .
H7A H 0.3472 0.9190 0.7866 0.030 Uiso 1 1 calc R . .
H7B H 0.5546 0.9157 0.8016 0.030 Uiso 1 1 calc R . .
C8 C 0.3928(8) 0.8306(4) 0.82874(17) 0.0274(18) Uani 1 1 d . . .
H8A H 0.4930 0.7927 0.8353 0.033 Uiso 1 1 calc R . .
H8B H 0.2846 0.7983 0.8210 0.033 Uiso 1 1 calc R . .
C9 C 0.3478(9) 0.8800(4) 0.86608(18) 0.0297(19) Uani 1 1 d . . .
H9A H 0.2521 0.9196 0.8589 0.036 Uiso 1 1 calc R . .
H9B H 0.4580 0.9105 0.8741 0.036 Uiso 1 1 calc R . .
C10 C 0.2824(8) 0.8314(4) 0.90221(17) 0.0314(17) Uani 1 1 d . . .
H10A H 0.2603 0.8687 0.9251 0.038 Uiso 1 1 calc R . .
H10B H 0.1643 0.8059 0.8952 0.038 Uiso 1 1 calc R . .
C11 C 0.5688(9) 0.7881(5) 0.93413(18) 0.0244(18) Uani 1 1 d . . .
C12 C 0.6825(9) 0.7197(5) 0.94038(18) 0.0276(18) Uani 1 1 d . . .
C13 C 0.8550(10) 0.7291(5) 0.95863(17) 0.0377(19) Uani 1 1 d . . .
H13 H 0.9345 0.6844 0.9622 0.045 Uiso 1 1 calc R . .
C14 C 0.9055(9) 0.8068(5) 0.9714(2) 0.038(2) Uani 1 1 d . . .
H14 H 1.0196 0.8141 0.9846 0.046 Uiso 1 1 calc R . .
C15 C 0.7940(9) 0.8726(5) 0.96542(19) 0.034(2) Uani 1 1 d . . .
H15 H 0.8337 0.9247 0.9735 0.041 Uiso 1 1 calc R . .
C16 C 0.6265(9) 0.8631(4) 0.94791(18) 0.0296(18) Uani 1 1 d . . .
H16 H 0.5481 0.9083 0.9451 0.035 Uiso 1 1 calc R . .
C17 C 0.6225(10) 0.6843(4) 0.6697(2) 0.037(2) Uani 1 1 d . . .
H17A H 0.7518 0.6917 0.6618 0.044 Uiso 1 1 calc R . .
H17B H 0.5467 0.6929 0.6452 0.044 Uiso 1 1 calc R . .
C18 C 0.5957(10) 0.5991(4) 0.6844(2) 0.044(2) Uani 1 1 d . . .
H18A H 0.6750 0.5893 0.7078 0.065 Uiso 1 1 calc R . .
H18B H 0.6268 0.5614 0.6626 0.065 Uiso 1 1 calc R . .
H18C H 0.4680 0.5914 0.6923 0.065 Uiso 1 1 calc R . .
C19 C 0.7056(11) 0.5727(4) 0.9327(2) 0.047(2) Uani 1 1 d . . .
H19A H 0.8328 0.5805 0.9234 0.056 Uiso 1 1 calc R . .
H19B H 0.6497 0.5305 0.9156 0.056 Uiso 1 1 calc R . .
C20 C 0.7093(11) 0.5432(4) 0.9762(2) 0.063(3) Uani 1 1 d . . .
H20A H 0.7831 0.5800 0.9927 0.095 Uiso 1 1 calc R . .
H20B H 0.7627 0.4890 0.9772 0.095 Uiso 1 1 calc R . .
H20C H 0.5846 0.5414 0.9869 0.095 Uiso 1 1 calc R . .
Ge3 Ge 0.99178(12) 0.72527(5) 0.75270(2) 0.0286(2) Uani 1 1 d . . .
Ge4 Ge 1.03911(15) 0.67233(5) 0.59067(3) 0.0598(3) Uani 1 1 d . A .
N5 N 1.0002(7) 0.8375(3) 0.74777(14) 0.0242(12) Uani 1 1 d . . .
N6 N 0.9219(6) 0.7471(3) 0.80607(15) 0.0252(15) Uani 1 1 d . . .
N7 N 1.0656(7) 0.7819(3) 0.58546(14) 0.0290(15) Uani 1 1 d . A .
N8 N 0.8236(9) 0.6892(5) 0.56081(19) 0.059(2) Uani 1 1 d . . .
C21 C 0.9528(8) 0.8791(4) 0.78211(18) 0.0224(17) Uani 1 1 d . . .
C22 C 0.9093(8) 0.8292(4) 0.81543(19) 0.0209(17) Uani 1 1 d . . .
C23 C 0.8597(9) 0.8637(4) 0.85225(18) 0.0279(18) Uani 1 1 d . . .
H23 H 0.8283 0.8302 0.8745 0.034 Uiso 1 1 calc R . .
C24 C 0.8558(9) 0.9467(4) 0.8565(2) 0.0291(18) Uani 1 1 d . . .
H24 H 0.8233 0.9705 0.8817 0.035 Uiso 1 1 calc R . .
C25 C 0.8998(8) 0.9944(4) 0.8238(2) 0.0260(18) Uani 1 1 d . . .
H25 H 0.8955 1.0513 0.8268 0.031 Uiso 1 1 calc R . .
C26 C 0.9503(9) 0.9623(4) 0.78669(19) 0.0288(19) Uani 1 1 d . . .
H26 H 0.9826 0.9966 0.7648 0.035 Uiso 1 1 calc R . .
C27 C 1.0539(9) 0.8806(4) 0.71153(17) 0.0250(18) Uani 1 1 d . . .
H27A H 1.1571 0.9166 0.7184 0.030 Uiso 1 1 calc R . .
H27B H 0.9507 0.9151 0.7029 0.030 Uiso 1 1 calc R . .
C28 C 1.1094(8) 0.8288(4) 0.67644(17) 0.0263(18) Uani 1 1 d . . .
H28A H 1.2128 0.7941 0.6847 0.032 Uiso 1 1 calc R . .
H28B H 1.0062 0.7932 0.6690 0.032 Uiso 1 1 calc R . .
C29 C 1.1642(9) 0.8774(4) 0.64030(18) 0.0300(19) Uani 1 1 d . . .
H29A H 1.2702 0.9113 0.6478 0.036 Uiso 1 1 calc R . .
H29B H 1.0625 0.9140 0.6332 0.036 Uiso 1 1 calc R . .
C30 C 1.2141(8) 0.8284(4) 0.60309(18) 0.0350(18) Uani 1 1 d . . .
H30A H 1.2620 0.8656 0.5822 0.042 Uiso 1 1 calc R . .
H30B H 1.3138 0.7909 0.6104 0.042 Uiso 1 1 calc R . .
C31 C 0.9328(9) 0.8212(5) 0.56380(19) 0.033(2) Uani 1 1 d . . .
C32 C 0.7956(12) 0.7680(6) 0.5508(2) 0.050(2) Uani 1 1 d . A .
C33 C 0.6491(13) 0.7981(7) 0.5261(3) 0.066(3) Uani 1 1 d . . .
H33 H 0.5589 0.7628 0.5154 0.079 Uiso 1 1 calc R A .
C34 C 0.6439(14) 0.8768(7) 0.5187(3) 0.077(4) Uani 1 1 d . A .
H34 H 0.5449 0.8973 0.5033 0.092 Uiso 1 1 calc R . .
C35 C 0.7729(15) 0.9300(5) 0.5321(2) 0.074(3) Uani 1 1 d . . .
H35 H 0.7634 0.9858 0.5261 0.089 Uiso 1 1 calc R A .
C36 C 0.9196(10) 0.9004(5) 0.5550(2) 0.043(2) Uani 1 1 d . A .
H36 H 1.0108 0.9365 0.5645 0.051 Uiso 1 1 calc R . .
C37 C 0.8749(10) 0.6884(4) 0.83688(19) 0.0304(18) Uani 1 1 d . . .
H37A H 0.7472 0.6974 0.8456 0.037 Uiso 1 1 calc R . .
H37B H 0.9547 0.6965 0.8607 0.037 Uiso 1 1 calc R . .
C38 C 0.8946(10) 0.6024(4) 0.8222(2) 0.042(2) Uani 1 1 d . . .
H38A H 0.8123 0.5934 0.7993 0.063 Uiso 1 1 calc R . .
H38B H 0.8633 0.5653 0.8442 0.063 Uiso 1 1 calc R . .
H38C H 1.0209 0.5929 0.8137 0.063 Uiso 1 1 calc R . .
C39 C 0.679(5) 0.637(2) 0.5445(6) 0.19(2) Uani 0.60 1 d P A 1
H39A H 0.6856 0.6319 0.5147 0.226 Uiso 0.60 1 calc PR A 1
H39B H 0.5556 0.6555 0.5526 0.226 Uiso 0.60 1 calc PR A 1
C40 C 0.739(3) 0.5518(9) 0.5681(5) 0.143(10) Uani 0.60 1 d P A 1
H40A H 0.7389 0.5072 0.5486 0.215 Uiso 0.60 1 calc PR A 1
H40B H 0.6523 0.5404 0.5899 0.215 Uiso 0.60 1 calc PR A 1
H40C H 0.8619 0.5579 0.5795 0.215 Uiso 0.60 1 calc PR A 1
C39A C 0.707(4) 0.6211(19) 0.5532(8) 0.035(7) Uiso 0.40 1 d P A 2
H39C H 0.7045 0.6160 0.5234 0.042 Uiso 0.40 1 calc PR A 2
H39D H 0.7769 0.5742 0.5631 0.042 Uiso 0.40 1 calc PR A 2
C40A C 0.530(3) 0.6055(14) 0.5649(6) 0.074(7) Uiso 0.40 1 d P A 2
H40D H 0.4880 0.5557 0.5519 0.111 Uiso 0.40 1 calc PR A 2
H40E H 0.4514 0.6504 0.5567 0.111 Uiso 0.40 1 calc PR A 2
H40F H 0.5252 0.5993 0.5944 0.111 Uiso 0.40 1 calc PR A 2

loop_
_atom_site_aniso_label
_atom_site_aniso_U_11
_atom_site_aniso_U_22
_atom_site_aniso_U_33
_atom_site_aniso_U_23
_atom_site_aniso_U_13
_atom_site_aniso_U_12
Ge1 0.0296(4) 0.0275(5) 0.0279(4) 0.0019(4) 0.0000(5) -0.0009(5)
Ge2 0.0427(5) 0.0389(6) 0.0386(5) 0.0018(5) -0.0023(5) -0.0041(5)
N1 0.023(3) 0.027(3) 0.016(2) 0.008(2) -0.003(3) -0.004(4)
N2 0.022(4) 0.030(4) 0.031(3) -0.005(3) 0.000(3) 0.004(3)
N3 0.028(3) 0.037(4) 0.026(3) -0.002(3) 0.000(3) -0.012(3)
N4 0.046(4) 0.028(4) 0.039(4) 0.004(3) 0.023(3) -0.003(4)
C1 0.014(4) 0.028(4) 0.025(4) -0.006(3) -0.001(3) -0.003(3)
C2 0.016(4) 0.033(5) 0.030(4) 0.006(4) -0.002(3) -0.002(4)
C3 0.026(4) 0.039(5) 0.024(4) 0.000(3) -0.003(3) 0.006(4)
C4 0.020(4) 0.041(5) 0.031(4) 0.021(4) 0.002(4) -0.003(4)
C5 0.031(4) 0.017(4) 0.040(5) 0.004(3) 0.001(4) 0.001(4)
C6 0.021(4) 0.040(5) 0.025(4) 0.003(3) -0.003(3) 0.003(4)
C7 0.024(4) 0.024(4) 0.026(4) -0.004(3) -0.005(3) 0.004(3)
C8 0.021(4) 0.034(5) 0.028(4) 0.006(3) -0.001(3) 0.012(4)
C9 0.021(4) 0.036(5) 0.032(4) -0.002(4) 0.005(4) -0.003(4)
C10 0.021(4) 0.048(5) 0.026(4) 0.009(4) 0.003(3) -0.004(4)
C11 0.026(4) 0.035(5) 0.013(3) 0.004(3) 0.003(3) 0.000(4)
C12 0.029(4) 0.037(5) 0.017(3) 0.012(4) -0.001(3) -0.007(4)
C13 0.036(5) 0.058(6) 0.019(4) 0.007(4) 0.004(4) 0.007(5)
C14 0.018(4) 0.068(6) 0.029(4) 0.005(4) -0.005(3) -0.007(4)
C15 0.028(5) 0.048(6) 0.027(4) 0.011(3) -0.006(3) -0.007(4)
C16 0.026(4) 0.035(5) 0.028(4) 0.002(3) 0.007(4) 0.009(4)
C17 0.032(4) 0.043(5) 0.036(4) 0.006(4) -0.002(4) 0.000(4)
C18 0.050(6) 0.035(5) 0.046(5) -0.010(4) 0.003(4) -0.007(5)
C19 0.065(7) 0.035(5) 0.040(5) 0.008(4) 0.008(4) 0.005(5)
C20 0.083(8) 0.052(6) 0.054(5) 0.009(4) 0.024(5) 0.017(6)
Ge3 0.0271(4) 0.0291(5) 0.0298(5) -0.0019(4) -0.0007(5) 0.0005(5)
Ge4 0.1013(9) 0.0426(6) 0.0354(5) -0.0004(5) 0.0119(6) 0.0000(7)
N5 0.017(2) 0.031(3) 0.024(3) 0.004(3) -0.002(3) -0.006(4)
N6 0.017(3) 0.029(4) 0.030(3) 0.006(3) 0.001(3) 0.002(3)
N7 0.033(3) 0.035(4) 0.020(3) -0.002(3) -0.006(3) 0.005(3)
N8 0.063(5) 0.075(6) 0.038(4) -0.027(4) 0.017(4) -0.032(5)
C21 0.011(4) 0.036(5) 0.020(4) 0.000(3) -0.007(3) -0.003(4)
C22 0.011(4) 0.024(4) 0.029(4) 0.005(3) 0.000(3) -0.001(4)
C23 0.018(4) 0.047(5) 0.019(4) 0.006(3) -0.003(3) 0.002(4)
C24 0.026(4) 0.030(5) 0.031(4) -0.014(4) 0.004(4) 0.004(4)
C25 0.020(4) 0.026(5) 0.032(4) 0.002(3) -0.001(4) 0.002(4)
C26 0.033(5) 0.025(4) 0.029(4) 0.005(3) 0.005(3) -0.013(4)
C27 0.014(4) 0.035(5) 0.026(4) -0.006(3) 0.003(3) 0.001(3)
C28 0.020(4) 0.031(5) 0.028(4) 0.006(3) 0.001(3) -0.005(4)
C29 0.028(4) 0.038(5) 0.024(4) 0.001(3) 0.005(3) -0.001(4)
C30 0.031(4) 0.044(5) 0.030(4) -0.002(4) -0.005(4) 0.006(4)
C31 0.037(5) 0.042(5) 0.020(4) -0.012(4) 0.004(3) -0.004(4)
C32 0.057(7) 0.054(6) 0.038(5) -0.023(5) 0.020(4) -0.008(6)
C33 0.042(6) 0.092(9) 0.063(6) -0.038(6) -0.014(5) 0.010(7)
C34 0.071(7) 0.113(10) 0.046(6) -0.044(7) -0.034(5) 0.038(8)
C35 0.115(9) 0.068(7) 0.039(5) -0.013(5) -0.012(6) 0.033(8)
C36 0.048(6) 0.058(6) 0.023(4) 0.011(4) -0.006(4) 0.015(5)
C37 0.032(4) 0.032(5) 0.027(4) 0.006(3) 0.002(4) -0.002(4)
C38 0.048(5) 0.036(5) 0.041(5) 0.012(4) -0.001(4) -0.007(5)
C39 0.24(4) 0.30(5) 0.022(11) 0.020(16) -0.028(15) -0.21(3)
C40 0.29(3) 0.064(13) 0.071(12) 0.010(9) 0.016(16) -0.121(18)

loop_
_atom_type_symbol
_atom_type_description
_atom_type_scat_dispersion_real
_atom_type_scat_dispersion_imag
_atom_type_scat_source
C C 0.0181 0.0091 'International Tables Vol C Tables 4.2.6.8 and 6.1.1.4'
H H 0.0000 0.0000 'International Tables Vol C Tables 4.2.6.8 and 6.1.1.4'
N N 0.0311 0.0180 'International Tables Vol C Tables 4.2.6.8 and 6.1.1.4'
Ge Ge -1.0885 0.8855 'International Tables Vol C Tables 4.2.6.8 and 6.1.1.4'

loop_
_geom_angle_atom_site_label_1
_geom_angle_atom_site_label_2
_geom_angle_atom_site_label_3
_geom_angle
N1 Ge1 N2 84.3(2)
N4 Ge2 N3 84.5(3)
C1 N1 C7 119.4(5)
C1 N1 Ge1 114.4(4)
C7 N1 Ge1 126.1(4)
C2 N2 C17 118.4(6)
C2 N2 Ge1 115.1(4)
C17 N2 Ge1 126.3(5)
C11 N3 C10 120.5(6)
C11 N3 Ge2 115.7(5)
C10 N3 Ge2 123.6(4)
C12 N4 C19 119.0(6)
C12 N4 Ge2 114.1(5)
C19 N4 Ge2 126.8(5)
N1 C1 C6 127.8(6)
N1 C1 C2 114.0(6)
C6 C1 C2 118.2(6)
N2 C2 C3 128.1(7)
N2 C2 C1 112.1(6)
C3 C2 C1 119.9(7)
C4 C3 C2 120.1(7)
C3 C4 C5 120.5(6)
C6 C5 C4 119.9(7)
C5 C6 C1 121.4(7)
N1 C7 C8 113.7(5)
C7 C8 C9 112.4(6)
C8 C9 C10 114.9(6)
N3 C10 C9 114.5(5)
N3 C11 C16 128.7(7)
N3 C11 C12 112.0(7)
C16 C11 C12 119.2(6)
N4 C12 C13 126.5(7)
N4 C12 C11 113.5(6)
C13 C12 C11 119.9(7)
C14 C13 C12 117.8(8)
C15 C14 C13 121.8(7)
C16 C15 C14 120.1(7)
C15 C16 C11 121.0(7)
N2 C17 C18 113.0(6)
N4 C19 C20 114.3(6)
N6 Ge3 N5 84.1(2)
N7 Ge4 N8 83.8(3)
C21 N5 C27 120.2(5)
C21 N5 Ge3 114.9(4)
C27 N5 Ge3 124.9(4)
C22 N6 C37 118.9(5)
C22 N6 Ge3 114.5(4)
C37 N6 Ge3 126.5(5)
C31 N7 C30 119.2(6)
C31 N7 Ge4 116.4(5)
C30 N7 Ge4 124.5(4)
C32 N8 C39A 128.3(13)
C32 N8 C39 111.5(15)
C39A N8 C39 17.3(19)
C32 N8 Ge4 113.3(6)
C39A N8 Ge4 118.3(12)
C39 N8 Ge4 135.2(14)
N5 C21 C26 126.4(6)
N5 C21 C22 113.9(6)
C26 C21 C22 119.6(6)
C23 C22 N6 127.6(6)
C23 C22 C21 119.9(6)
N6 C22 C21 112.5(6)
C24 C23 C22 120.2(6)
C25 C24 C23 119.2(6)
C24 C25 C26 122.3(7)
C25 C26 C21 118.8(6)
N5 C27 C28 115.5(5)
C29 C28 C27 112.4(6)
C28 C29 C30 115.0(6)
N7 C30 C29 115.3(5)
C36 C31 N7 128.7(7)
C36 C31 C32 119.7(8)
N7 C31 C32 111.6(7)
N8 C32 C31 114.9(8)
N8 C32 C33 125.6(9)
C31 C32 C33 119.3(9)
C34 C33 C32 117.8(10)
C33 C34 C35 123.7(10)
C34 C35 C36 118.5(9)
C31 C36 C35 120.8(8)
N6 C37 C38 112.8(6)
N8 C39 C40 97.9(18)
C40A C39A N8 131(2)

loop_
_geom_bond_atom_site_label_1
_geom_bond_atom_site_label_2
_geom_bond_distance
Ge1 N1 1.864(5)
Ge1 N2 1.865(5)
Ge2 N4 1.838(6)
Ge2 N3 1.862(6)
N1 C1 1.368(7)
N1 C7 1.449(6)
N2 C2 1.378(8)
N2 C17 1.460(8)
N3 C11 1.357(7)
N3 C10 1.470(7)
N4 C12 1.393(8)
N4 C19 1.459(8)
C1 C6 1.383(8)
C1 C2 1.427(8)
C2 C3 1.388(8)
C3 C4 1.373(9)
C4 C5 1.391(9)
C5 C6 1.374(8)
C7 C8 1.503(8)
C8 C9 1.517(8)
C9 C10 1.517(7)
C11 C16 1.390(9)
C11 C12 1.423(9)
C12 C13 1.409(8)
C13 C14 1.407(10)
C14 C15 1.379(9)
C15 C16 1.365(8)
C17 C18 1.507(8)
C19 C20 1.519(8)
Ge3 N6 1.871(5)
Ge3 N5 1.871(5)
Ge4 N7 1.837(5)
Ge4 N8 1.882(7)
N5 C21 1.372(7)
N5 C27 1.448(7)
N6 C22 1.400(8)
N6 C37 1.451(7)
N7 C31 1.371(8)
N7 C30 1.455(7)
N8 C32 1.364(10)
N8 C39A 1.44(3)
N8 C39 1.47(3)
C21 C26 1.389(8)
C21 C22 1.413(8)
C22 C23 1.392(8)
C23 C24 1.385(8)
C24 C25 1.377(9)
C25 C26 1.386(8)
C27 C28 1.498(8)
C28 C29 1.495(7)
C29 C30 1.518(8)
C31 C36 1.350(9)
C31 C32 1.405(10)
C32 C33 1.438(11)
C33 C34 1.330(11)
C34 C35 1.367(12)
C35 C36 1.403(10)
C37 C38 1.513(8)
C39 C40 1.67(3)
C39A C40A 1.37(4)
